data_7115487
loop_
_publ_author_name
'Pierre Regenass'
'Jean-Francois Margathe'
'Andre Mann'
'Jean Suffert'
'Marcel Hibert'
'Nicolas Girard'
'Dominique Bonnet'

_publ_section_title
;
 Diastereoselective synthesis of novel aza-diketopiperazines via a domino
 cyclohydrocarbonylation/addition process
;
_journal_name_full Chem.Commun.
_journal_page_first 9657
_journal_paper_doi 10.1039/C4cc03660C
_journal_volume 50
_journal_year 2014
_chemical_absolute_configuration rm
_chemical_formula_moiety 'C16 H18 N4 O2'
_chemical_formula_sum 'C16 H18 N4 O2'
_chemical_formula_weight 298.34
_chemical_name_systematic
;
 ?
;
_space_group_IT_number 19
_symmetry_cell_setting orthorhombic
_symmetry_space_group_name_Hall 'P 2ac 2ab'
_symmetry_space_group_name_H-M 'P 21 21 21'
_atom_sites_solution_hydrogens geom
_atom_sites_solution_primary direct
_atom_sites_solution_secondary difmap
_audit_creation_method SHELXL-97
_cell_angle_alpha 90.00
_cell_angle_beta 90.00
_cell_angle_gamma 90.00
_cell_formula_units_Z 4
_cell_length_a 7.6663(3)
_cell_length_b 13.8258(10)
_cell_length_c 14.6694(12)
_cell_measurement_reflns_used 4261
_cell_measurement_temperature 173(2)
_cell_measurement_theta_max 27.485
_cell_measurement_theta_min 0.998
_cell_volume 1554.85(18)
_computing_cell_refinement 'Denzo (Nonius B.V., 1998)'
_computing_data_collection 'Collect (Nonius B.V., 1998)'
_computing_data_reduction 'Denzo (Nonius B.V., 1998)'
_computing_molecular_graphics 'PLATON 98 (Spek, 1998)'
_computing_publication_material 'SHELXL-97 (Sheldrick, 1997)'
_computing_structure_refinement 'SHELXL-97 (Sheldrick, 1997)'
_computing_structure_solution 'SHELXS-97 (Sheldrick, 1997)'
_diffrn_ambient_temperature 173(2)
_diffrn_measured_fraction_theta_full 0.999
_diffrn_measured_fraction_theta_max 0.999
_diffrn_measurement_device_type KappaCCD
_diffrn_measurement_method 'phi and omega scans'
_diffrn_radiation_monochromator graphite
_diffrn_radiation_source 'sealed tube'
_diffrn_radiation_type MoK\a
_diffrn_radiation_wavelength 0.71073
_diffrn_reflns_av_R_equivalents 0.0716
_diffrn_reflns_av_sigmaI/netI 0.0806
_diffrn_reflns_limit_h_max 7
_diffrn_reflns_limit_h_min -9
_diffrn_reflns_limit_k_max 11
_diffrn_reflns_limit_k_min -17
_diffrn_reflns_limit_l_max 18
_diffrn_reflns_limit_l_min -16
_diffrn_reflns_number 8305
_diffrn_reflns_theta_full 27.40
_diffrn_reflns_theta_max 27.40
_diffrn_reflns_theta_min 2.02
_exptl_absorpt_coefficient_mu 0.087
_exptl_absorpt_correction_type none
_exptl_crystal_colour colorless
_exptl_crystal_density_diffrn 1.274
_exptl_crystal_density_method 'not measured'
_exptl_crystal_description block
_exptl_crystal_F_000 632
_exptl_crystal_size_max 0.35
_exptl_crystal_size_mid 0.15
_exptl_crystal_size_min 0.10
_refine_diff_density_max 0.235
_refine_diff_density_min -0.238
_refine_diff_density_rms 0.070
_refine_ls_abs_structure_details 'Flack H D (1983), Acta Cryst. A39, 876-881'
_refine_ls_abs_structure_Flack 10(10)
_refine_ls_extinction_method none
_refine_ls_goodness_of_fit_ref 1.075
_refine_ls_hydrogen_treatment constr
_refine_ls_matrix_type full
_refine_ls_number_parameters 200
_refine_ls_number_reflns 2022
_refine_ls_number_restraints 0
_refine_ls_restrained_S_all 1.075
_refine_ls_R_factor_all 0.1066
_refine_ls_R_factor_gt 0.0529
_refine_ls_shift/su_max 0.000
_refine_ls_shift/su_mean 0.000
_refine_ls_structure_factor_coef Fsqd
_refine_ls_weighting_details 'calc w=1/[\s^2^(Fo^2^)+(0.0706P)^2^+0.0000P] where P=(Fo^2^+2Fc^2^)/3'
_refine_ls_weighting_scheme calc
_refine_ls_wR_factor_gt 0.1034
_refine_ls_wR_factor_ref 0.1397
_reflns_number_gt 1288
_reflns_number_total 2022
_reflns_threshold_expression I>2\s(I)
_cod_data_source_file c4cc03660c3.cif
_cod_data_source_block mhpmr130321
_cod_database_code 7115487

loop_
_symmetry_equiv_pos_as_xyz
'x, y, z'
'-x+1/2, -y, z+1/2'
'x+1/2, -y+1/2, -z'
'-x, y+1/2, -z+1/2'

loop_
_atom_site_label
_atom_site_type_symbol
_atom_site_fract_x
_atom_site_fract_y
_atom_site_fract_z
_atom_site_U_iso_or_equiv
_atom_site_adp_type
_atom_site_occupancy
_atom_site_symmetry_multiplicity
_atom_site_calc_flag
_atom_site_refinement_flags
C1 C 0.8556(5) 0.3466(3) 0.1454(3) 0.0329(9) Uani 1 1 d .
C2 C 0.9147(5) 0.2600(3) 0.1821(3) 0.0367(10) Uani 1 1 d .
H2 H 0.9982 0.2612 0.2300 0.044 Uiso 1 1 calc R
C3 C 0.8543(5) 0.1723(3) 0.1504(3) 0.0430(11) Uani 1 1 d .
H3 H 0.8963 0.1138 0.1762 0.052 Uiso 1 1 calc R
C4 C 0.7337(6) 0.1698(3) 0.0816(4) 0.0525(13) Uani 1 1 d .
H4 H 0.6935 0.1095 0.0588 0.063 Uiso 1 1 calc R
C5 C 0.6709(6) 0.2547(4) 0.0456(3) 0.0560(12) Uani 1 1 d .
H5 H 0.5852 0.2528 -0.0011 0.067 Uiso 1 1 calc R
C6 C 0.7312(5) 0.3426(3) 0.0766(3) 0.0428(11) Uani 1 1 d .
H6 H 0.6875 0.4008 0.0509 0.051 Uiso 1 1 calc R
C7 C 0.9279(5) 0.4418(3) 0.1790(3) 0.0394(10) Uani 1 1 d .
H7A H 0.9861 0.4317 0.2385 0.047 Uiso 1 1 calc R
H7B H 1.0164 0.4656 0.1353 0.047 Uiso 1 1 calc R
C8 C 0.8101(5) 0.6049(3) 0.1542(3) 0.0298(9) Uani 1 1 d .
C9 C 0.4859(5) 0.5332(2) 0.2214(3) 0.0297(9) Uani 1 1 d .
C10 C 0.6579(4) 0.4996(2) 0.2599(3) 0.0317(9) Uani 1 1 d .
H10 H 0.6490 0.4284 0.2713 0.038 Uiso 1 1 calc R
C11 C 0.7028(5) 0.5484(3) 0.3503(3) 0.0435(11) Uani 1 1 d .
H11A H 0.8138 0.5230 0.3731 0.065 Uiso 1 1 calc R
H11B H 0.6104 0.5353 0.3948 0.065 Uiso 1 1 calc R
H11C H 0.7129 0.6184 0.3410 0.065 Uiso 1 1 calc R
C12 C 0.6628(4) 0.7663(2) 0.1631(3) 0.0330(9) Uani 1 1 d .
H12A H 0.7808 0.7907 0.1483 0.040 Uiso 1 1 calc R
H12B H 0.6318 0.7888 0.2250 0.040 Uiso 1 1 calc R
C13 C 0.5323(4) 0.8052(3) 0.0947(3) 0.0313(9) Uani 1 1 d .
H13A H 0.5718 0.7896 0.0322 0.038 Uiso 1 1 calc R
H13B H 0.5253 0.8764 0.1003 0.038 Uiso 1 1 calc R
C14 C 0.3534(4) 0.7615(3) 0.1108(3) 0.0328(9) Uani 1 1 d .
H14A H 0.2734 0.7820 0.0614 0.039 Uiso 1 1 calc R
H14B H 0.3060 0.7856 0.1693 0.039 Uiso 1 1 calc R
C15 C 0.3636(4) 0.6508(3) 0.1132(3) 0.0304(9) Uani 1 1 d .
H15 H 0.2483 0.6251 0.1338 0.036 Uiso 1 1 calc R
C16 C 0.4035(5) 0.6092(3) 0.0220(3) 0.0370(10) Uani 1 1 d .
N1 N 0.7907(4) 0.5148(2) 0.1893(2) 0.0330(8) Uani 1 1 d .
N2 N 0.6626(3) 0.66100(19) 0.1605(2) 0.0314(8) Uani 1 1 d .
N3 N 0.4971(3) 0.6193(2) 0.1777(2) 0.0305(8) Uani 1 1 d .
N4 N 0.4384(5) 0.5766(3) -0.0473(3) 0.0569(11) Uani 1 1 d .
O1 O 0.9451(3) 0.63742(19) 0.12107(18) 0.0370(7) Uani 1 1 d .
O2 O 0.3501(3) 0.48747(18) 0.2266(2) 0.0432(8) Uani 1 1 d .

loop_
_atom_site_aniso_label
_atom_site_aniso_U_11
_atom_site_aniso_U_22
_atom_site_aniso_U_33
_atom_site_aniso_U_23
_atom_site_aniso_U_13
_atom_site_aniso_U_12
C1 0.0250(18) 0.035(2) 0.039(2) 0.0007(18) 0.0051(18) 0.0001(17)
C2 0.0275(19) 0.044(2) 0.039(2) 0.005(2) 0.0006(17) 0.0035(17)
C3 0.037(2) 0.035(2) 0.057(3) 0.002(2) 0.011(2) 0.0035(18)
C4 0.041(2) 0.047(3) 0.070(4) -0.015(3) 0.005(2) -0.009(2)
C5 0.049(3) 0.066(3) 0.053(3) -0.011(3) -0.021(2) 0.000(2)
C6 0.047(2) 0.040(3) 0.041(3) 0.003(2) -0.010(2) 0.0044(19)
C7 0.0250(19) 0.038(2) 0.055(3) -0.004(2) -0.002(2) 0.0040(17)
C8 0.0229(19) 0.035(2) 0.031(2) -0.0010(19) -0.0025(16) -0.0025(15)
C9 0.0261(18) 0.0262(19) 0.037(3) 0.0013(19) 0.0047(16) 0.0011(15)
C10 0.0276(18) 0.0274(19) 0.040(2) 0.0065(18) 0.0057(18) 0.0014(16)
C11 0.040(2) 0.050(3) 0.040(3) 0.005(2) -0.0002(19) -0.0032(19)
C12 0.0283(19) 0.0287(19) 0.042(2) 0.0062(18) -0.0007(17) -0.0052(16)
C13 0.0284(18) 0.0300(19) 0.036(2) 0.0016(18) -0.0020(17) 0.0034(15)
C14 0.0246(17) 0.034(2) 0.040(2) -0.0053(19) -0.0013(16) 0.0059(16)
C15 0.0199(16) 0.034(2) 0.037(2) -0.0021(18) -0.0023(16) 0.0022(15)
C16 0.0280(19) 0.032(2) 0.051(3) -0.006(2) -0.0091(19) 0.0081(15)
N1 0.0238(16) 0.0304(17) 0.045(2) 0.0045(16) 0.0073(14) 0.0010(12)
N2 0.0172(14) 0.0294(16) 0.047(2) 0.0107(15) 0.0002(14) -0.0026(12)
N3 0.0153(14) 0.0343(17) 0.042(2) 0.0083(16) -0.0028(13) -0.0030(12)
N4 0.062(2) 0.053(2) 0.055(3) -0.014(2) -0.008(2) 0.0197(19)
O1 0.0223(13) 0.0452(15) 0.0435(18) 0.0075(14) 0.0022(12) -0.0052(12)
O2 0.0248(13) 0.0379(15) 0.067(2) 0.0074(15) 0.0064(13) -0.0071(12)

loop_
_atom_type_symbol
_atom_type_description
_atom_type_scat_dispersion_real
_atom_type_scat_dispersion_imag
_atom_type_scat_source
C C 0.0033 0.0000 'International Tables Vol C Tables 4.2.6.8 and 6.1.1.4'
H H 0.0000 0.0000 'International Tables Vol C Tables 4.2.6.8 and 6.1.1.4'
N N 0.0061 0.0000 'International Tables Vol C Tables 4.2.6.8 and 6.1.1.4'
O O 0.0106 0.0000 'International Tables Vol C Tables 4.2.6.8 and 6.1.1.4'

loop_
_geom_angle_atom_site_label_1
_geom_angle_atom_site_label_2
_geom_angle_atom_site_label_3
_geom_angle
C2 C1 C6 118.2(4)
C2 C1 C7 120.3(3)
C6 C1 C7 121.5(3)
C3 C2 C1 121.1(4)
C3 C2 H2 119.4
C1 C2 H2 119.4
C4 C3 C2 119.9(4)
C4 C3 H3 120.0
C2 C3 H3 120.0
C3 C4 C5 119.9(4)
C3 C4 H4 120.1
C5 C4 H4 120.1
C4 C5 C6 120.6(4)
C4 C5 H5 119.7
C6 C5 H5 119.7
C5 C6 C1 120.3(4)
C5 C6 H6 119.8
C1 C6 H6 119.8
N1 C7 C1 111.7(3)
N1 C7 H7A 109.3
C1 C7 H7A 109.3
N1 C7 H7B 109.3
C1 C7 H7B 109.3
H7A C7 H7B 107.9
O1 C8 N1 125.4(3)
O1 C8 N2 120.9(3)
N1 C8 N2 113.7(3)
O2 C9 N3 122.6(3)
O2 C9 C10 124.3(3)
N3 C9 C10 113.1(3)
N1 C10 C9 107.3(3)
N1 C10 C11 113.2(3)
C9 C10 C11 112.7(3)
N1 C10 H10 107.8
C9 C10 H10 107.8
C11 C10 H10 107.8
C10 C11 H11A 109.5
C10 C11 H11B 109.5
H11A C11 H11B 109.5
C10 C11 H11C 109.5
H11A C11 H11C 109.5
H11B C11 H11C 109.5
N2 C12 C13 109.7(3)
N2 C12 H12A 109.7
C13 C12 H12A 109.7
N2 C12 H12B 109.7
C13 C12 H12B 109.7
H12A C12 H12B 108.2
C12 C13 C14 110.7(3)
C12 C13 H13A 109.5
C14 C13 H13A 109.5
C12 C13 H13B 109.5
C14 C13 H13B 109.5
H13A C13 H13B 108.1
C13 C14 C15 110.8(3)
C13 C14 H14A 109.5
C15 C14 H14A 109.5
C13 C14 H14B 109.5
C15 C14 H14B 109.5
H14A C14 H14B 108.1
N3 C15 C16 108.9(3)
N3 C15 C14 110.4(3)
C16 C15 C14 112.1(3)
N3 C15 H15 108.5
C16 C15 H15 108.5
C14 C15 H15 108.5
N4 C16 C15 178.2(4)
C8 N1 C7 121.0(3)
C8 N1 C10 118.4(3)
C7 N1 C10 118.1(3)
C8 N2 N3 121.3(3)
C8 N2 C12 124.4(3)
N3 N2 C12 113.8(3)
C9 N3 N2 119.9(3)
C9 N3 C15 121.6(3)
N2 N3 C15 113.0(3)

loop_
_geom_bond_atom_site_label_1
_geom_bond_atom_site_label_2
_geom_bond_distance
C1 C2 1.389(5)
C1 C6 1.390(5)
C1 C7 1.511(5)
C2 C3 1.379(6)
C2 H2 0.9500
C3 C4 1.369(7)
C3 H3 0.9500
C4 C5 1.374(6)
C4 H4 0.9500
C5 C6 1.378(6)
C5 H5 0.9500
C6 H6 0.9500
C7 N1 1.466(5)
C7 H7A 0.9900
C7 H7B 0.9900
C8 O1 1.228(4)
C8 N1 1.356(5)
C8 N2 1.375(4)
C9 O2 1.220(4)
C9 N3 1.355(4)
C9 C10 1.508(5)
C10 N1 1.468(5)
C10 C11 1.527(5)
C10 H10 1.0000
C11 H11A 0.9800
C11 H11B 0.9800
C11 H11C 0.9800
C12 N2 1.456(4)
C12 C13 1.515(5)
C12 H12A 0.9900
C12 H12B 0.9900
C13 C14 1.517(5)
C13 H13A 0.9900
C13 H13B 0.9900
C14 C15 1.534(5)
C14 H14A 0.9900
C14 H14B 0.9900
C15 N3 1.460(4)
C15 C16 1.487(6)
C15 H15 1.0000
C16 N4 1.143(5)
N2 N3 1.416(4)

loop_
_geom_torsion_atom_site_label_1
_geom_torsion_atom_site_label_2
_geom_torsion_atom_site_label_3
_geom_torsion_atom_site_label_4
_geom_torsion
C6 C1 C2 C3 1.1(5)
C7 C1 C2 C3 -177.9(4)
C1 C2 C3 C4 -0.2(6)
C2 C3 C4 C5 -1.2(6)
C3 C4 C5 C6 1.5(7)
C4 C5 C6 C1 -0.5(7)
C2 C1 C6 C5 -0.8(6)
C7 C1 C6 C5 178.3(4)
C2 C1 C7 N1 -138.5(4)
C6 C1 C7 N1 42.4(5)
O2 C9 C10 N1 133.3(4)
N3 C9 C10 N1 -45.0(4)
O2 C9 C10 C11 -101.4(4)
N3 C9 C10 C11 80.3(4)
N2 C12 C13 C14 54.3(4)
C12 C13 C14 C15 -52.8(4)
C13 C14 C15 N3 52.1(4)
C13 C14 C15 C16 -69.4(4)
O1 C8 N1 C7 -8.5(6)
N2 C8 N1 C7 172.9(3)
O1 C8 N1 C10 153.3(4)
N2 C8 N1 C10 -25.2(5)
C1 C7 N1 C8 -131.4(4)
C1 C7 N1 C10 66.7(5)
C9 C10 N1 C8 55.9(4)
C11 C10 N1 C8 -69.1(4)
C9 C10 N1 C7 -141.7(3)
C11 C10 N1 C7 93.3(4)
O1 C8 N2 N3 164.7(3)
N1 C8 N2 N3 -16.7(5)
O1 C8 N2 C12 -24.2(6)
N1 C8 N2 C12 154.4(4)
C13 C12 N2 C8 131.0(4)
C13 C12 N2 N3 -57.3(4)
O2 C9 N3 N2 -169.2(4)
C10 C9 N3 N2 9.1(5)
O2 C9 N3 C15 -17.1(5)
C10 C9 N3 C15 161.2(3)
C8 N2 N3 C9 25.1(5)
C12 N2 N3 C9 -146.9(3)
C8 N2 N3 C15 -129.3(3)
C12 N2 N3 C15 58.7(4)
C16 C15 N3 C9 -85.0(4)
C14 C15 N3 C9 151.6(3)
C16 C15 N3 N2 68.9(4)
C14 C15 N3 N2 -54.5(4)
